data_4304693
loop_
_publ_author_name
'Javier Arias'
'Manuel Bardaj\'i'
'Pablo Espinet'

_publ_contact_author_address
;
 IU CINQUIMA/Quimica Inorganica, Facultad de Ciencias, 
Universidad de Valladolid. E-47071 Valladolid, Spain
;
_publ_contact_author_email espinet@qi.uva.es
_publ_contact_author_fax '+34 983 423013'
_publ_contact_author_name 'Pablo Espinet'
_publ_contact_author_phone '+34 983 423231'
_publ_section_title
;
Mononuclear, Dinuclear, and Hexanuclear Gold(I) Complexes with
(aza-15-crown-5)Dithiocarbamate
;
_journal_name_full 'Inorganic Chemistry'
_journal_page_first 1597
_journal_page_last 1606
_journal_paper_doi 10.1021/ic702252j
_journal_volume 47
_journal_year 2008
_chemical_formula_sum 'C20 H29 Au N2 O4 S2'
_chemical_formula_weight 622.54
_chemical_name_systematic
; 
 ? 
;
_space_group_IT_number 14
_symmetry_cell_setting monoclinic
_symmetry_space_group_name_Hall '-P 2ybc'
_symmetry_space_group_name_H-M 'P 1 21/c 1'
_atom_sites_solution_hydrogens geom
_atom_sites_solution_primary direct
_atom_sites_solution_secondary difmap
_audit_creation_method SHELXL-97
_cell_angle_alpha 90.00
_cell_angle_beta 92.202(4)
_cell_angle_gamma 90.00
_cell_formula_units_Z 4
_cell_length_a 7.5764(16)
_cell_length_b 10.315(2)
_cell_length_c 29.397(6)
_cell_measurement_temperature 298(2)
_cell_volume 2295.7(8)
_computing_cell_refinement 'Bruker SMART'
_computing_data_collection 'Bruker SMART'
_computing_data_reduction 'Bruker SHELXTL'
_computing_molecular_graphics 'Bruker SHELXTL'
_computing_publication_material 'Bruker SHELXTL'
_computing_structure_refinement 'SHELXL-97 (Sheldrick, 1997)'
_computing_structure_solution 'SHELXS-97 (Sheldrick, 1990)'
_diffrn_ambient_temperature 298(2)
_diffrn_measured_fraction_theta_full 0.999
_diffrn_measured_fraction_theta_max 0.999
_diffrn_measurement_device_type 'CCD area detector'
_diffrn_measurement_method 'phi and omega scans'
_diffrn_radiation_monochromator graphite
_diffrn_radiation_source 'fine-focus sealed tube'
_diffrn_radiation_type MoK\a
_diffrn_radiation_wavelength 0.71073
_diffrn_reflns_av_R_equivalents 0.0497
_diffrn_reflns_av_sigmaI/netI 0.0428
_diffrn_reflns_limit_h_max 8
_diffrn_reflns_limit_h_min -8
_diffrn_reflns_limit_k_max 11
_diffrn_reflns_limit_k_min -11
_diffrn_reflns_limit_l_max 32
_diffrn_reflns_limit_l_min -32
_diffrn_reflns_number 14851
_diffrn_reflns_theta_full 23.32
_diffrn_reflns_theta_max 23.32
_diffrn_reflns_theta_min 2.09
_exptl_absorpt_coefficient_mu 6.618
_exptl_absorpt_correction_T_max 1
_exptl_absorpt_correction_T_min 0.386917
_exptl_absorpt_correction_type multi-scan
_exptl_absorpt_process_details
; 
SADABS; a Program for Absorption Correction with the
Siemens SMART system (1996).
;
_exptl_crystal_colour YELLOW
_exptl_crystal_density_diffrn 1.801
_exptl_crystal_density_method 'not measured'
_exptl_crystal_description PLATE
_exptl_crystal_F_000 1224
_exptl_crystal_size_max 0.4
_exptl_crystal_size_mid 0.38
_exptl_crystal_size_min 0.07
_refine_diff_density_max 5.258
_refine_diff_density_min -3.030
_refine_diff_density_rms 0.171
_refine_ls_extinction_method none
_refine_ls_goodness_of_fit_ref 1.040
_refine_ls_hydrogen_treatment constr
_refine_ls_matrix_type full
_refine_ls_number_parameters 264
_refine_ls_number_reflns 3334
_refine_ls_number_restraints 0
_refine_ls_restrained_S_all 1.040
_refine_ls_R_factor_all 0.0905
_refine_ls_R_factor_gt 0.0776
_refine_ls_shift/su_max 0.015
_refine_ls_shift/su_mean 0.001
_refine_ls_structure_factor_coef Fsqd
_refine_ls_weighting_details 'calc w=1/[\s^2^(Fo^2^)+(0.0349P)^2^+56.0571P] where P=(Fo^2^+2Fc^2^)/3'
_refine_ls_weighting_scheme calc
_refine_ls_wR_factor_gt 0.1624
_refine_ls_wR_factor_ref 0.1713
_reflns_number_gt 2826
_reflns_number_total 3334
_reflns_threshold_expression >2sigma(I)
_cod_data_source_file ic702252j-file002_1.cif
_cod_data_source_block ajau1m
_cod_depositor_comments
;
The following automatic conversions were performed:
'_symmetry_cell_setting' value 'Monoclinic' changed to 'monoclinic'
according to '/home/saulius/struct/CIF-dictionaries/cif_core.dic'
dictionary named 'cif_core.dic' version 2.4.1 from 2010-06-29.

Automatic conversion script
Id: cif_fix_enum 1527 2010-12-29 10:47:43Z saulius 
;
_cod_original_cell_volume 2295.6(9)
_cod_database_code 4304693

loop_
_symmetry_equiv_pos_as_xyz
'x, y, z'
'-x, y+1/2, -z+1/2'
'-x, -y, -z'
'x, -y-1/2, z-1/2'

loop_
_atom_site_label
_atom_site_type_symbol
_atom_site_fract_x
_atom_site_fract_y
_atom_site_fract_z
_atom_site_U_iso_or_equiv
_atom_site_adp_type
_atom_site_occupancy
_atom_site_symmetry_multiplicity
_atom_site_calc_flag
_atom_site_refinement_flags
_atom_site_disorder_assembly
_atom_site_disorder_group
Au1 Au 0.55176(10) 0.59430(7) 0.95149(2) 0.0791(3) Uani 1 1 d . . .
C1 C 0.666(2) 0.7232(15) 0.9903(5) 0.059(4) Uani 1 1 d . . .
N1 N 0.7509(15) 0.7934(12) 1.0115(4) 0.057(3) Uani 1 1 d . . .
S1 S 0.5101(6) 0.4147(4) 0.90297(15) 0.0756(12) Uani 1 1 d . . .
S2 S 0.1965(6) 0.5818(5) 0.90550(16) 0.0809(13) Uani 1 1 d . . .
C10 C 0.288(2) 0.4429(14) 0.8890(4) 0.059(4) Uani 1 1 d . . .
N2 N 0.2002(15) 0.3516(12) 0.8647(3) 0.056(3) Uani 1 1 d . . .
C11 C 0.007(2) 0.3649(18) 0.8548(5) 0.076(5) Uani 1 1 d . . .
H11A H -0.0494 0.2834 0.8621 0.091 Uiso 1 1 calc R . .
H11B H -0.0387 0.4303 0.8749 0.091 Uiso 1 1 calc R . .
C12 C -0.044(2) 0.398(3) 0.8104(8) 0.113(8) Uani 1 1 d . . .
H12A H -0.1700 0.3828 0.8085 0.136 Uiso 1 1 calc R . .
H12B H -0.0291 0.4912 0.8092 0.136 Uiso 1 1 calc R . .
O1 O 0.0062(18) 0.361(3) 0.7755(5) 0.171(10) Uani 1 1 d . . .
C13 C -0.065(2) 0.405(2) 0.7324(6) 0.093(6) Uani 1 1 d . . .
H13A H -0.0236 0.4918 0.7261 0.112 Uiso 1 1 calc R . .
H13B H -0.1926 0.4053 0.7322 0.112 Uiso 1 1 calc R . .
C14 C -0.002(2) 0.314(2) 0.6986(6) 0.088(6) Uani 1 1 d . . .
H14A H -0.0179 0.2254 0.7092 0.105 Uiso 1 1 calc R . .
H14B H -0.0696 0.3242 0.6702 0.105 Uiso 1 1 calc R . .
O2 O 0.1774(14) 0.3363(11) 0.6916(4) 0.075(3) Uani 1 1 d . . .
C15 C 0.260(2) 0.2397(18) 0.6661(6) 0.084(5) Uani 1 1 d . . .
H15A H 0.2184 0.2436 0.6345 0.101 Uiso 1 1 calc R . .
H15B H 0.2331 0.1545 0.6780 0.101 Uiso 1 1 calc R . .
C16 C 0.454(2) 0.2635(19) 0.6697(5) 0.080(5) Uani 1 1 d . . .
H16A H 0.5123 0.2050 0.6493 0.096 Uiso 1 1 calc R . .
H16B H 0.4775 0.3514 0.6600 0.096 Uiso 1 1 calc R . .
O3 O 0.5258(13) 0.2455(10) 0.7148(4) 0.070(3) Uani 1 1 d . . .
C17 C 0.559(3) 0.1145(16) 0.7262(7) 0.083(5) Uani 1 1 d . . .
H17A H 0.6566 0.0825 0.7091 0.100 Uiso 1 1 calc R . .
H17B H 0.4553 0.0628 0.7180 0.100 Uiso 1 1 calc R . .
C18 C 0.601(2) 0.1014(17) 0.7761(8) 0.092(6) Uani 1 1 d . . .
H18A H 0.6589 0.0185 0.7813 0.110 Uiso 1 1 calc R . .
H18B H 0.6855 0.1685 0.7849 0.110 Uiso 1 1 calc R . .
O4 O 0.4582(16) 0.1096(10) 0.8045(5) 0.087(4) Uani 1 1 d . . .
C19 C 0.386(2) 0.2347(13) 0.8098(5) 0.061(4) Uani 1 1 d . . .
H19A H 0.3098 0.2571 0.7837 0.073 Uiso 1 1 calc R . .
H19B H 0.4789 0.2990 0.8130 0.073 Uiso 1 1 calc R . .
C20 C 0.280(2) 0.2289(14) 0.8526(5) 0.065(4) Uani 1 1 d . . .
H20A H 0.1881 0.1644 0.8484 0.078 Uiso 1 1 calc R . .
H20B H 0.3579 0.2007 0.8777 0.078 Uiso 1 1 calc R . .
C2 C 0.8836(18) 0.8616(13) 1.0366(4) 0.048(3) Uani 1 1 d . . .
C3 C 0.8422(18) 0.9818(13) 1.0553(4) 0.050(3) Uani 1 1 d . . .
C4 C 0.979(2) 1.0430(15) 1.0790(5) 0.064(4) Uani 1 1 d . . .
H4 H 0.9589 1.1241 1.0916 0.077 Uiso 1 1 calc R . .
C5 C 1.143(2) 0.9887(16) 1.0847(5) 0.074(5) Uani 1 1 d . . .
H5 H 1.2319 1.0312 1.1016 0.089 Uiso 1 1 calc R . .
C6 C 1.176(2) 0.8701(16) 1.0649(6) 0.071(4) Uani 1 1 d . . .
H6 H 1.2880 0.8344 1.0685 0.086 Uiso 1 1 calc R . .
C7 C 1.0492(19) 0.8029(14) 1.0404(4) 0.054(3) Uani 1 1 d . . .
C8 C 0.661(2) 1.0396(17) 1.0508(6) 0.079(5) Uani 1 1 d . . .
H8A H 0.6591 1.1048 1.0275 0.119 Uiso 1 1 calc R . .
H8B H 0.6317 1.0781 1.0792 0.119 Uiso 1 1 calc R . .
H8C H 0.5773 0.9730 1.0428 0.119 Uiso 1 1 calc R . .
C9 C 1.079(2) 0.6734(16) 1.0196(6) 0.078(5) Uani 1 1 d . . .
H9A H 1.0640 0.6796 0.9871 0.117 Uiso 1 1 calc R . .
H9B H 0.9959 0.6124 1.0309 0.117 Uiso 1 1 calc R . .
H9C H 1.1971 0.6448 1.0274 0.117 Uiso 1 1 calc R . .

loop_
_atom_site_aniso_label
_atom_site_aniso_U_11
_atom_site_aniso_U_22
_atom_site_aniso_U_33
_atom_site_aniso_U_23
_atom_site_aniso_U_13
_atom_site_aniso_U_12
Au1 0.1099(6) 0.0688(5) 0.0567(4) -0.0048(3) -0.0211(3) -0.0278(4)
C1 0.074(10) 0.065(9) 0.039(8) -0.001(7) -0.003(7) -0.009(8)
N1 0.063(7) 0.062(7) 0.044(6) 0.000(6) -0.011(6) -0.010(6)
S1 0.085(3) 0.066(3) 0.073(3) -0.010(2) -0.031(2) -0.001(2)
S2 0.084(3) 0.088(3) 0.072(3) -0.033(2) 0.021(2) -0.012(2)
C10 0.077(10) 0.067(9) 0.032(7) 0.004(6) 0.002(7) -0.024(8)
N2 0.071(8) 0.067(8) 0.030(6) -0.011(5) -0.005(5) -0.011(6)
C11 0.065(10) 0.105(13) 0.057(10) -0.026(9) 0.008(8) -0.022(9)
C12 0.058(11) 0.18(2) 0.099(17) 0.039(17) 0.008(11) 0.001(13)
O1 0.065(8) 0.40(3) 0.050(8) -0.021(13) -0.008(6) 0.055(13)
C13 0.063(10) 0.153(19) 0.063(11) -0.004(12) -0.013(8) 0.012(12)
C14 0.072(12) 0.122(16) 0.067(11) 0.009(11) -0.028(9) -0.023(11)
O2 0.068(7) 0.080(8) 0.079(7) -0.019(6) 0.010(6) -0.010(6)
C15 0.094(14) 0.083(12) 0.075(12) -0.001(10) 0.001(10) -0.016(10)
C16 0.101(14) 0.087(12) 0.053(10) -0.012(9) 0.021(9) 0.008(10)
O3 0.069(7) 0.059(6) 0.083(8) -0.005(6) 0.015(6) 0.000(5)
C17 0.093(13) 0.061(11) 0.096(14) -0.010(10) 0.023(11) 0.010(9)
C18 0.061(10) 0.069(11) 0.146(19) 0.030(12) 0.017(11) 0.025(9)
O4 0.096(9) 0.053(7) 0.114(10) 0.011(6) 0.022(7) 0.009(6)
C19 0.077(10) 0.048(8) 0.058(9) 0.000(7) -0.005(7) -0.003(7)
C20 0.083(11) 0.056(9) 0.054(9) 0.001(7) -0.009(8) -0.018(8)
C2 0.059(8) 0.057(8) 0.027(6) 0.006(6) -0.005(6) -0.015(7)
C3 0.065(9) 0.049(8) 0.036(7) 0.001(6) 0.000(6) -0.004(7)
C4 0.076(11) 0.059(9) 0.057(9) -0.012(7) -0.010(8) -0.003(8)
C5 0.086(12) 0.071(11) 0.064(10) -0.005(9) -0.019(9) -0.023(9)
C6 0.065(10) 0.075(11) 0.073(11) 0.005(9) -0.004(8) -0.003(9)
C7 0.068(9) 0.053(8) 0.042(8) 0.004(6) 0.009(7) -0.003(7)
C8 0.082(12) 0.073(11) 0.081(12) -0.008(9) -0.010(9) 0.009(9)
C9 0.096(13) 0.077(11) 0.062(10) -0.002(9) 0.004(9) 0.019(10)

loop_
_atom_type_symbol
_atom_type_description
_atom_type_scat_dispersion_real
_atom_type_scat_dispersion_imag
_atom_type_scat_source
C C 0.0033 0.0016 'International Tables Vol C Tables 4.2.6.8 and 6.1.1.4'
H H 0.0000 0.0000 'International Tables Vol C Tables 4.2.6.8 and 6.1.1.4'
N N 0.0061 0.0033 'International Tables Vol C Tables 4.2.6.8 and 6.1.1.4'
O O 0.0106 0.0060 'International Tables Vol C Tables 4.2.6.8 and 6.1.1.4'
S S 0.1246 0.1234 'International Tables Vol C Tables 4.2.6.8 and 6.1.1.4'
Au Au -2.0133 8.8022 'International Tables Vol C Tables 4.2.6.8 and 6.1.1.4'

loop_
_geom_angle_atom_site_label_1
_geom_angle_atom_site_label_2
_geom_angle_atom_site_label_3
_geom_angle
_geom_angle_site_symmetry_1
_geom_angle_site_symmetry_3
_geom_angle_publ_flag
C1 Au1 S1 161.0(5) . . ?
N1 C1 Au1 172.3(14) . . ?
C1 N1 C2 168.2(15) . . ?
C10 S1 Au1 96.8(5) . . ?
N2 C10 S2 123.5(12) . . ?
N2 C10 S1 117.6(12) . . ?
S2 C10 S1 118.8(8) . . ?
C10 N2 C20 122.5(13) . . ?
C10 N2 C11 120.2(13) . . ?
C20 N2 C11 116.7(12) . . ?
C12 C11 N2 116.0(14) . . ?
O1 C12 C11 131(2) . . ?
C12 O1 C13 124(2) . . ?
O1 C13 C14 106.3(17) . . ?
O2 C14 C13 109.6(15) . . ?
C14 O2 C15 114.4(14) . . ?
O2 C15 C16 107.7(14) . . ?
O3 C16 C15 112.6(14) . . ?
C17 O3 C16 113.7(14) . . ?
O3 C17 C18 110.3(14) . . ?
O4 C18 C17 116.0(15) . . ?
C18 O4 C19 115.8(12) . . ?
O4 C19 C20 106.0(12) . . ?
N2 C20 C19 114.0(12) . . ?
C7 C2 C3 124.7(12) . . ?
C7 C2 N1 116.5(12) . . ?
C3 C2 N1 118.8(13) . . ?
C4 C3 C2 115.4(13) . . ?
C4 C3 C8 122.0(14) . . ?
C2 C3 C8 122.6(13) . . ?
C5 C4 C3 122.4(15) . . ?
C4 C5 C6 119.1(15) . . ?
C7 C6 C5 122.7(16) . . ?
C6 C7 C2 115.6(14) . . ?
C6 C7 C9 123.8(15) . . ?
C2 C7 C9 120.5(14) . . ?

loop_
_geom_bond_atom_site_label_1
_geom_bond_atom_site_label_2
_geom_bond_distance
_geom_bond_site_symmetry_2
_geom_bond_publ_flag
Au1 C1 1.936(15) . ?
Au1 S1 2.352(4) . ?
C1 N1 1.136(17) . ?
N1 C2 1.412(17) . ?
S1 C10 1.740(16) . ?
S2 C10 1.672(16) . ?
C10 N2 1.343(17) . ?
N2 C20 1.454(19) . ?
N2 C11 1.490(19) . ?
C11 C12 1.39(2) . ?
C12 O1 1.17(2) . ?
O1 C13 1.43(2) . ?
C13 C14 1.46(3) . ?
C14 O2 1.402(19) . ?
O2 C15 1.41(2) . ?
C15 C16 1.49(2) . ?
C16 O3 1.427(19) . ?
O3 C17 1.411(19) . ?
C17 C18 1.50(3) . ?
C18 O4 1.40(2) . ?
O4 C19 1.413(17) . ?
C19 C20 1.52(2) . ?
C2 C7 1.394(19) . ?
C2 C3 1.397(19) . ?
C3 C4 1.380(19) . ?
C3 C8 1.49(2) . ?
C4 C5 1.37(2) . ?
C5 C6 1.38(2) . ?
C6 C7 1.37(2) . ?
C7 C9 1.49(2) . ?
